data_4122662
loop_
_publ_author_name
'Arleth, Nicholas'
'Bestgen, Sebastian'
'Gamer, Michael T.'
'Roesky, Peter W.'

_publ_contact_author
;
      Prof. Dr. Peter W. Roesky
      Karlsruher Institut fuer Technologie (KIT), CS
      Institut fuer Anorganische Chemie (AOC)
      Lehrstuhl fuer Anorganische Funktionsmaterialien
      Engesserstr. 15, Geb. 30.45
      76131 Karlsruhe 
      Bundesrepublik Deutschland
;
_publ_section_title
;
 Realgar as a Building Block for Lanthanide Clusters: Encapsulation of a
 Copper Cluster by a Lanthanide Cluster.
;
_journal_issue 40
_journal_name_full 'Journal of the American Chemical Society'
_journal_page_first 14023
_journal_paper_doi 10.1021/ja508880z
_journal_volume 136
_journal_year 2014
_chemical_formula_moiety 'C51 H87 As2 S6 Sm3, C4 H8 O'
_chemical_formula_sum 'C55 H95 As2 O S6 Sm3'
_chemical_formula_weight 1565.55
_chemical_name_systematic
;
 ?
;
_space_group_crystal_system monoclinic
_space_group_IT_number 14
_space_group_name_Hall '-P 2yn'
_space_group_name_H-M_alt 'P 1 21/n 1'
_symmetry_space_group_name_Hall '-P 2yn'
_symmetry_space_group_name_H-M 'P 1 21/n 1'
_atom_sites_solution_hydrogens geom
_audit_creation_date 2014-07-04
_audit_creation_method
;
Olex2 1.2
(compiled 2014.06.27 svn.r2953 for OlexSys, GUI svn.r4855)
;
_cell_angle_alpha 90
_cell_angle_beta 112.253(3)
_cell_angle_gamma 90
_cell_formula_units_Z 4
_cell_length_a 14.0987(5)
_cell_length_b 28.9735(14)
_cell_length_c 16.6015(6)
_cell_measurement_reflns_used 16531
_cell_measurement_temperature 100.15
_cell_measurement_theta_max 28.89
_cell_measurement_theta_min 1.50
_cell_volume 6276.4(5)
_computing_cell_refinement 'STOE X-AREA, PLATON (A.L.Spek, 2005)'
_computing_data_collection 'STOE X-AREA'
_computing_data_reduction 'STOE X-RED & LANA, PLATON (A.L.Spek, 2005)'
_computing_molecular_graphics 'Diamond 2/3, Olex2 (Dolomanov et al., 2009)'
_computing_publication_material 'MS Word, Olex2 (Dolomanov et al., 2009)'
_computing_structure_refinement 'SHELXL (Sheldrick, 2008)'
_computing_structure_solution 'SHELXS (Sheldrick, 2008)'
_diffrn_ambient_temperature 100.15
_diffrn_detector 'Dectris Pilatus 100k'
_diffrn_detector_area_resol_mean 5.81
_diffrn_detector_type STOE
_diffrn_measured_fraction_theta_full 0.992
_diffrn_measured_fraction_theta_max 0.980
_diffrn_measurement_device '4-circle goniometer'
_diffrn_measurement_device_type 'STOE STADIVARI'
_diffrn_radiation_collimation '0.5mm monocapillary'
_diffrn_radiation_monochromator 'plane graphite'
_diffrn_radiation_type MoK\a
_diffrn_radiation_wavelength 0.71073
_diffrn_reflns_av_R_equivalents 0.0530
_diffrn_reflns_av_unetI/netI 0.0752
_diffrn_reflns_Laue_measured_fraction_full 0.992
_diffrn_reflns_Laue_measured_fraction_max 0.980
_diffrn_reflns_limit_h_max 16
_diffrn_reflns_limit_h_min -17
_diffrn_reflns_limit_k_max 35
_diffrn_reflns_limit_k_min -35
_diffrn_reflns_limit_l_max 20
_diffrn_reflns_limit_l_min -20
_diffrn_reflns_number 26162
_diffrn_reflns_point_group_measured_fraction_full 0.992
_diffrn_reflns_point_group_measured_fraction_max 0.980
_diffrn_reflns_theta_full 25.242
_diffrn_reflns_theta_max 25.603
_diffrn_reflns_theta_min 1.500
_diffrn_source 'Mo LFF Sealed Tube'
_diffrn_source_type 'Xenocs Genix3D microfocus'
_exptl_absorpt_coefficient_mu 4.050
_exptl_absorpt_correction_T_max 0.8134
_exptl_absorpt_correction_T_min 0.6806
_exptl_absorpt_correction_type integration
_exptl_absorpt_process_details 'STOE X-RED & LANA'
_exptl_crystal_colour red
_exptl_crystal_colour_primary red
_exptl_crystal_density_diffrn 1.657
_exptl_crystal_description prism
_exptl_crystal_F_000 3124
_exptl_crystal_size_max 0.115
_exptl_crystal_size_mid 0.087
_exptl_crystal_size_min 0.04
_refine_diff_density_max 0.705
_refine_diff_density_min -0.487
_refine_diff_density_rms 0.109
_refine_ls_extinction_method none
_refine_ls_goodness_of_fit_ref 0.808
_refine_ls_hydrogen_treatment constr
_refine_ls_matrix_type full
_refine_ls_number_parameters 631
_refine_ls_number_reflns 11562
_refine_ls_number_restraints 0
_refine_ls_restrained_S_all 0.808
_refine_ls_R_factor_all 0.0632
_refine_ls_R_factor_gt 0.0300
_refine_ls_shift/su_max 0.001
_refine_ls_shift/su_mean 0.000
_refine_ls_structure_factor_coef Fsqd
_refine_ls_weighting_details 'w=1/[\s^2^(Fo^2^)] where P=(Fo^2^+2Fc^2^)/3'
_refine_ls_weighting_scheme calc
_refine_ls_wR_factor_gt 0.0435
_refine_ls_wR_factor_ref 0.0499
_reflns_Friedel_coverage 0.000
_reflns_number_gt 7694
_reflns_number_total 11562
_reflns_threshold_expression 'I > 2\s(I)'
_cod_data_source_file ja508880z_si_004.cif
_cod_data_source_block 3
_cod_depositor_comments 'Adding full bibliography for 4122659--4122664.cif.'
_cod_database_code 4122662
_shelxl_version_number 2014-3
_shelx_space_group_comment
;
The symmetry employed for this shelxl refinement is uniquely defined
by the following loop, which should always be used as a source of
symmetry information in preference to the above space-group names.
They are only intended as comments.
;
_olex2_refinement_description
;
1. Fixed Uiso
 At 1.2 times of:
  All C(H) groups, All C(H,H) groups
 At 1.5 times of:
  All C(H,H,H) groups
2.a Secondary CH2 refined with riding coordinates:
 C52(H52A,H52B), C53(H53A,H53B), C54(H54A,H54B), C55(H55A,H55B)
2.b Aromatic/amide H refined with riding coordinates:
 C3(H3), C5(H5), C20(H20), C22(H22), C37(H37), C39(H39)
2.c Idealised Me refined as rotating group:
 C7(H7A,H7B,H7C), C8(H8A,H8B,H8C), C9(H9A,H9B,H9C), C11(H11A,H11B,H11C),
 C12(H12A,H12B,H12C), C13(H13A,H13B,H13C), C15(H15A,H15B,H15C), C16(H16A,H16B,
 H16C), C17(H17A,H17B,H17C), C24(H24A,H24B,H24C), C25(H25A,H25B,H25C), C26(H26A,
 H26B,H26C), C28(H28A,H28B,H28C), C29(H29A,H29B,H29C), C30(H30A,H30B,H30C),
 C32(H32A,H32B,H32C), C33(H33A,H33B,H33C), C34(H34A,H34B,H34C), C41(H41A,H41B,
 H41C), C42(H42A,H42B,H42C), C43(H43A,H43B,H43C), C45(H45A,H45B,H45C), C46(H46A,
 H46B,H46C), C47(H47A,H47B,H47C), C49(H49A,H49B,H49C), C50(H50A,H50B,H50C),
 C51(H51A,H51B,H51C)
;
_olex2_submission_special_instructions 'No special instructions were received'

loop_
_space_group_symop_operation_xyz
'x, y, z'
'-x+1/2, y+1/2, -z+1/2'
'-x, -y, -z'
'x-1/2, -y-1/2, z-1/2'

loop_
_atom_site_label
_atom_site_type_symbol
_atom_site_fract_x
_atom_site_fract_y
_atom_site_fract_z
_atom_site_U_iso_or_equiv
_atom_site_adp_type
_atom_site_occupancy
_atom_site_site_symmetry_order
_atom_site_calc_flag
_atom_site_refinement_flags_posn
Sm1 Sm 0.66214(2) 0.32271(2) 0.10026(2) 0.01908(6) Uani 1 1 d .
Sm2 Sm 0.76521(2) 0.32421(2) -0.09919(2) 0.01984(6) Uani 1 1 d .
Sm3 Sm 0.72550(2) 0.20189(2) 0.00518(2) 0.02024(6) Uani 1 1 d .
As1 As 0.92427(4) 0.28832(2) 0.12153(3) 0.02357(11) Uani 1 1 d .
As2 As 0.51138(4) 0.27833(2) -0.11610(3) 0.02320(11) Uani 1 1 d .
S1 S 0.83797(10) 0.35527(4) 0.07426(7) 0.0215(2) Uani 1 1 d .
S2 S 0.89339(10) 0.25197(5) -0.00641(8) 0.0239(3) Uani 1 1 d .
S3 S 0.81121(10) 0.25159(5) 0.16451(7) 0.0246(3) Uani 1 1 d .
S4 S 0.58113(9) 0.34913(4) -0.07701(7) 0.0221(2) Uani 1 1 d .
S5 S 0.63272(10) 0.24707(5) -0.15689(7) 0.0245(3) Uani 1 1 d .
S6 S 0.55080(9) 0.24471(4) 0.01568(7) 0.0222(3) Uani 1 1 d .
C1 C 0.6176(4) 0.39958(18) 0.1739(3) 0.0215(10) Uani 1 1 d .
C2 C 0.5241(4) 0.37365(17) 0.1395(3) 0.0208(10) Uani 1 1 d .
C3 C 0.5407(4) 0.33218(17) 0.1906(3) 0.0204(10) Uani 1 1 d .
H3 H 0.4912 0.3085 0.1823 0.024 Uiso 1 1 calc R
C4 C 0.6405(4) 0.33161(17) 0.2549(3) 0.0193(10) Uani 1 1 d .
C5 C 0.6872(4) 0.37209(18) 0.2432(3) 0.0206(10) Uani 1 1 d .
H5 H 0.7560 0.3804 0.2768 0.025 Uiso 1 1 calc R
C6 C 0.6493(4) 0.44758(17) 0.1545(3) 0.0224(10) Uani 1 1 d .
C7 C 0.5836(4) 0.48494(19) 0.1751(4) 0.0305(12) Uani 1 1 d .
H7A H 0.5116 0.4809 0.1367 0.046 Uiso 1 1 calc GR
H7B H 0.6070 0.5156 0.1657 0.046 Uiso 1 1 calc GR
H7C H 0.5906 0.4820 0.2359 0.046 Uiso 1 1 calc GR
C8 C 0.6439(4) 0.45273(18) 0.0602(3) 0.0252(11) Uani 1 1 d .
H8A H 0.6896 0.4301 0.0497 0.038 Uiso 1 1 calc GR
H8B H 0.6653 0.4840 0.0518 0.038 Uiso 1 1 calc GR
H8C H 0.5735 0.4474 0.0194 0.038 Uiso 1 1 calc GR
C9 C 0.7617(4) 0.45782(19) 0.2126(3) 0.0285(11) Uani 1 1 d .
H9A H 0.7691 0.4585 0.2737 0.043 Uiso 1 1 calc GR
H9B H 0.7816 0.4878 0.1966 0.043 Uiso 1 1 calc GR
H9C H 0.8059 0.4337 0.2045 0.043 Uiso 1 1 calc GR
C10 C 0.4135(4) 0.38480(18) 0.0766(3) 0.0220(10) Uani 1 1 d .
C11 C 0.4020(4) 0.41918(19) 0.0028(3) 0.0274(11) Uani 1 1 d .
H11A H 0.4329 0.4488 0.0278 0.041 Uiso 1 1 calc GR
H11B H 0.3291 0.4237 -0.0324 0.041 Uiso 1 1 calc GR
H11C H 0.4366 0.4069 -0.0339 0.041 Uiso 1 1 calc GR
C12 C 0.3575(4) 0.4046(2) 0.1334(3) 0.0315(13) Uani 1 1 d .
H12A H 0.3559 0.3812 0.1755 0.047 Uiso 1 1 calc GR
H12B H 0.2873 0.4130 0.0961 0.047 Uiso 1 1 calc GR
H12C H 0.3940 0.4320 0.1645 0.047 Uiso 1 1 calc GR
C13 C 0.3578(4) 0.34052(19) 0.0319(3) 0.0290(12) Uani 1 1 d .
H13A H 0.3967 0.3257 0.0011 0.044 Uiso 1 1 calc GR
H13B H 0.2891 0.3484 -0.0097 0.044 Uiso 1 1 calc GR
H13C H 0.3521 0.3193 0.0759 0.044 Uiso 1 1 calc GR
C14 C 0.6815(4) 0.29864(19) 0.3326(3) 0.0211(10) Uani 1 1 d .
C15 C 0.6269(4) 0.3110(2) 0.3947(3) 0.0312(13) Uani 1 1 d .
H15A H 0.6428 0.3430 0.4144 0.047 Uiso 1 1 calc GR
H15B H 0.6505 0.2903 0.4451 0.047 Uiso 1 1 calc GR
H15C H 0.5526 0.3076 0.3639 0.047 Uiso 1 1 calc GR
C16 C 0.7968(4) 0.3043(2) 0.3816(3) 0.0294(12) Uani 1 1 d .
H16A H 0.8319 0.2997 0.3413 0.044 Uiso 1 1 calc GR
H16B H 0.8212 0.2814 0.4284 0.044 Uiso 1 1 calc GR
H16C H 0.8113 0.3354 0.4065 0.044 Uiso 1 1 calc GR
C17 C 0.6564(4) 0.2486(2) 0.3045(3) 0.0305(12) Uani 1 1 d .
H17A H 0.5835 0.2459 0.2679 0.046 Uiso 1 1 calc GR
H17B H 0.6722 0.2291 0.3561 0.046 Uiso 1 1 calc GR
H17C H 0.6975 0.2387 0.2714 0.046 Uiso 1 1 calc GR
C18 C 0.7981(4) 0.39776(18) -0.1870(3) 0.0222(10) Uani 1 1 d .
C19 C 0.8983(4) 0.37807(18) -0.1397(3) 0.0243(11) Uani 1 1 d .
C20 C 0.8996(4) 0.33443(18) -0.1777(3) 0.0239(11) Uani 1 1 d .
H20 H 0.9564 0.3139 -0.1595 0.029 Uiso 1 1 calc R
C21 C 0.8051(4) 0.3255(2) -0.2462(3) 0.0242(10) Uani 1 1 d .
C22 C 0.7431(4) 0.36413(18) -0.2509(3) 0.0234(11) Uani 1 1 d .
H22 H 0.6743 0.3675 -0.2908 0.028 Uiso 1 1 calc R
C23 C 0.7503(5) 0.44495(19) -0.1828(3) 0.0292(12) Uani 1 1 d .
C24 C 0.6419(5) 0.4492(2) -0.2535(4) 0.0346(13) Uani 1 1 d .
H24A H 0.6454 0.4456 -0.3110 0.052 Uiso 1 1 calc GR
H24B H 0.6135 0.4796 -0.2495 0.052 Uiso 1 1 calc GR
H24C H 0.5979 0.4251 -0.2449 0.052 Uiso 1 1 calc GR
C25 C 0.7387(5) 0.45368(19) -0.0959(3) 0.0320(12) Uani 1 1 d .
H25A H 0.6883 0.4322 -0.0898 0.048 Uiso 1 1 calc GR
H25B H 0.7156 0.4854 -0.0945 0.048 Uiso 1 1 calc GR
H25C H 0.8049 0.4490 -0.0480 0.048 Uiso 1 1 calc GR
C26 C 0.8149(5) 0.48421(19) -0.2017(4) 0.0354(13) Uani 1 1 d .
H26A H 0.8858 0.4824 -0.1598 0.053 Uiso 1 1 calc GR
H26B H 0.7858 0.5143 -0.1964 0.053 Uiso 1 1 calc GR
H26C H 0.8136 0.4806 -0.2608 0.053 Uiso 1 1 calc GR
C27 C 1.0003(4) 0.3973(2) -0.0730(3) 0.0298(12) Uani 1 1 d .
C28 C 0.9941(5) 0.4338(2) -0.0076(3) 0.0344(13) Uani 1 1 d .
H28A H 0.9559 0.4212 0.0259 0.052 Uiso 1 1 calc GR
H28B H 0.9590 0.4614 -0.0392 0.052 Uiso 1 1 calc GR
H28C H 1.0635 0.4421 0.0321 0.052 Uiso 1 1 calc GR
C29 C 1.0599(5) 0.4184(2) -0.1260(4) 0.0410(15) Uani 1 1 d .
H29A H 1.1291 0.4269 -0.0863 0.061 Uiso 1 1 calc GR
H29B H 1.0239 0.4460 -0.1568 0.061 Uiso 1 1 calc GR
H29C H 1.0642 0.3957 -0.1682 0.061 Uiso 1 1 calc GR
C30 C 1.0663(4) 0.3574(2) -0.0171(4) 0.0387(14) Uani 1 1 d .
H30A H 1.1288 0.3701 0.0271 0.058 Uiso 1 1 calc GR
H30B H 1.0846 0.3360 -0.0546 0.058 Uiso 1 1 calc GR
H30C H 1.0271 0.3409 0.0116 0.058 Uiso 1 1 calc GR
C31 C 0.7827(4) 0.28501(18) -0.3096(3) 0.0233(11) Uani 1 1 d .
C32 C 0.6683(4) 0.2816(2) -0.3654(3) 0.0296(12) Uani 1 1 d .
H32A H 0.6301 0.2758 -0.3279 0.044 Uiso 1 1 calc GR
H32B H 0.6566 0.2562 -0.4071 0.044 Uiso 1 1 calc GR
H32C H 0.6449 0.3106 -0.3971 0.044 Uiso 1 1 calc GR
C33 C 0.8194(4) 0.23978(18) -0.2607(3) 0.0261(11) Uani 1 1 d .
H33A H 0.8923 0.2423 -0.2238 0.039 Uiso 1 1 calc GR
H33B H 0.8095 0.2146 -0.3026 0.039 Uiso 1 1 calc GR
H33C H 0.7800 0.2333 -0.2244 0.039 Uiso 1 1 calc GR
C34 C 0.8422(4) 0.2936(2) -0.3698(3) 0.0277(11) Uani 1 1 d .
H34A H 0.8212 0.3232 -0.3997 0.042 Uiso 1 1 calc GR
H34B H 0.8272 0.2687 -0.4129 0.042 Uiso 1 1 calc GR
H34C H 0.9160 0.2942 -0.3349 0.042 Uiso 1 1 calc GR
C35 C 0.6727(4) 0.11659(17) -0.0667(3) 0.0222(10) Uani 1 1 d .
C36 C 0.7837(4) 0.11584(17) -0.0253(3) 0.0215(11) Uani 1 1 d .
C37 C 0.8078(4) 0.11955(17) 0.0659(3) 0.0241(11) Uani 1 1 d .
H37 H 0.8755 0.1205 0.1088 0.029 Uiso 1 1 calc R
C38 C 0.7178(4) 0.12153(17) 0.0839(3) 0.0251(11) Uani 1 1 d .
C39 C 0.6361(4) 0.12018(16) 0.0023(3) 0.0199(10) Uani 1 1 d .
H39 H 0.5658 0.1215 -0.0057 0.024 Uiso 1 1 calc R
C40 C 0.5942(4) 0.10614(18) -0.1588(3) 0.0240(11) Uani 1 1 d .
C41 C 0.4937(4) 0.13214(19) -0.1751(3) 0.0265(11) Uani 1 1 d .
H41A H 0.4644 0.1217 -0.1333 0.040 Uiso 1 1 calc GR
H41B H 0.4452 0.1259 -0.2344 0.040 Uiso 1 1 calc GR
H41C H 0.5075 0.1654 -0.1679 0.040 Uiso 1 1 calc GR
C42 C 0.6242(4) 0.1183(2) -0.2351(3) 0.0288(12) Uani 1 1 d .
H42A H 0.6409 0.1512 -0.2330 0.043 Uiso 1 1 calc GR
H42B H 0.5669 0.1114 -0.2898 0.043 Uiso 1 1 calc GR
H42C H 0.6841 0.1000 -0.2317 0.043 Uiso 1 1 calc GR
C43 C 0.5695(4) 0.05375(19) -0.1623(3) 0.0306(12) Uani 1 1 d .
H43A H 0.6323 0.0360 -0.1514 0.046 Uiso 1 1 calc GR
H43B H 0.5187 0.0459 -0.2198 0.046 Uiso 1 1 calc GR
H43C H 0.5420 0.0463 -0.1177 0.046 Uiso 1 1 calc GR
C44 C 0.8694(4) 0.10677(19) -0.0603(3) 0.0265(11) Uani 1 1 d .
C45 C 0.8722(4) 0.14239(19) -0.1274(3) 0.0287(11) Uani 1 1 d .
H45A H 0.9221 0.1327 -0.1521 0.043 Uiso 1 1 calc GR
H45B H 0.8922 0.1725 -0.0991 0.043 Uiso 1 1 calc GR
H45C H 0.8042 0.1447 -0.1739 0.043 Uiso 1 1 calc GR
C46 C 0.8553(4) 0.05767(19) -0.0990(4) 0.0328(12) Uani 1 1 d .
H46A H 0.8587 0.0352 -0.0539 0.049 Uiso 1 1 calc GR
H46B H 0.9098 0.0512 -0.1205 0.049 Uiso 1 1 calc GR
H46C H 0.7885 0.0554 -0.1472 0.049 Uiso 1 1 calc GR
C47 C 0.9745(4) 0.1081(2) 0.0144(4) 0.0367(13) Uani 1 1 d .
H47A H 0.9771 0.0846 0.0577 0.055 Uiso 1 1 calc GR
H47B H 0.9856 0.1386 0.0417 0.055 Uiso 1 1 calc GR
H47C H 1.0280 0.1018 -0.0083 0.055 Uiso 1 1 calc GR
C48 C 0.7067(4) 0.11784(19) 0.1713(3) 0.0265(11) Uani 1 1 d .
C49 C 0.6225(5) 0.1498(2) 0.1739(3) 0.0316(12) Uani 1 1 d .
H49A H 0.6404 0.1818 0.1666 0.047 Uiso 1 1 calc GR
H49B H 0.6152 0.1466 0.2300 0.047 Uiso 1 1 calc GR
H49C H 0.5577 0.1417 0.1268 0.047 Uiso 1 1 calc GR
C50 C 0.6772(5) 0.0675(2) 0.1817(4) 0.0366(13) Uani 1 1 d .
H50A H 0.6108 0.0603 0.1358 0.055 Uiso 1 1 calc GR
H50B H 0.6727 0.0637 0.2387 0.055 Uiso 1 1 calc GR
H50C H 0.7295 0.0466 0.1770 0.055 Uiso 1 1 calc GR
C51 C 0.8085(5) 0.1288(2) 0.2468(3) 0.0394(15) Uani 1 1 d .
H51A H 0.8617 0.1075 0.2449 0.059 Uiso 1 1 calc GR
H51B H 0.7998 0.1252 0.3023 0.059 Uiso 1 1 calc GR
H51C H 0.8289 0.1606 0.2412 0.059 Uiso 1 1 calc GR
O1 O 0.4144(4) 0.0847(2) 0.0375(3) 0.0560(13) Uani 1 1 d .
C52 C 0.3747(5) 0.0754(2) 0.1026(4) 0.0428(14) Uani 1 1 d .
H52A H 0.3821 0.1028 0.1404 0.051 Uiso 1 1 calc R
H52B H 0.4109 0.0490 0.1393 0.051 Uiso 1 1 calc R
C53 C 0.2627(5) 0.0641(3) 0.0532(4) 0.0496(17) Uani 1 1 d .
H53A H 0.2202 0.0924 0.0414 0.060 Uiso 1 1 calc R
H53B H 0.2376 0.0421 0.0863 0.060 Uiso 1 1 calc R
C54 C 0.2605(6) 0.0424(4) -0.0318(5) 0.070(3) Uani 1 1 d .
H54A H 0.2450 0.0090 -0.0338 0.083 Uiso 1 1 calc R
H54B H 0.2090 0.0576 -0.0831 0.083 Uiso 1 1 calc R
C55 C 0.3669(6) 0.0506(3) -0.0281(4) 0.061(2) Uani 1 1 d .
H55A H 0.4068 0.0215 -0.0137 0.073 Uiso 1 1 calc R
H55B H 0.3645 0.0616 -0.0853 0.073 Uiso 1 1 calc R

loop_
_atom_site_aniso_label
_atom_site_aniso_U_11
_atom_site_aniso_U_22
_atom_site_aniso_U_33
_atom_site_aniso_U_23
_atom_site_aniso_U_13
_atom_site_aniso_U_12
Sm1 0.02133(12) 0.01962(12) 0.01699(11) -0.00077(10) 0.00805(9) 0.00114(11)
Sm2 0.02281(13) 0.02035(13) 0.01730(11) -0.00022(10) 0.00867(10) -0.00174(11)
Sm3 0.02450(13) 0.01709(11) 0.01886(10) 0.00014(10) 0.00788(9) 0.00001(12)
As1 0.0236(3) 0.0246(3) 0.0193(2) -0.00053(19) 0.0045(2) 0.0034(2)
As2 0.0238(3) 0.0238(3) 0.0185(2) -0.00030(19) 0.0041(2) -0.0025(2)
S1 0.0233(6) 0.0213(6) 0.0186(5) -0.0019(4) 0.0065(5) 0.0001(5)
S2 0.0257(6) 0.0223(6) 0.0250(6) -0.0019(5) 0.0113(5) 0.0009(5)
S3 0.0286(7) 0.0239(6) 0.0208(5) 0.0012(5) 0.0089(5) 0.0030(6)
S4 0.0220(6) 0.0213(6) 0.0210(5) 0.0003(5) 0.0060(5) 0.0010(5)
S5 0.0295(7) 0.0231(6) 0.0211(5) -0.0007(5) 0.0099(5) -0.0016(6)
S6 0.0238(6) 0.0221(6) 0.0216(5) -0.0007(5) 0.0095(5) -0.0017(5)
C1 0.026(3) 0.021(3) 0.019(2) 0.0013(18) 0.011(2) 0.002(2)
C2 0.027(3) 0.019(2) 0.018(2) 0.0002(18) 0.009(2) 0.001(2)
C3 0.024(2) 0.018(3) 0.022(2) 0.0023(18) 0.012(2) 0.002(2)
C4 0.024(2) 0.024(3) 0.0142(19) 0.0018(18) 0.0119(18) 0.007(2)
C5 0.023(2) 0.020(2) 0.020(2) 0.0007(18) 0.010(2) 0.003(2)
C6 0.028(3) 0.015(2) 0.025(2) -0.0023(18) 0.010(2) 0.003(2)
C7 0.038(3) 0.020(3) 0.037(3) -0.004(2) 0.017(2) 0.003(2)
C8 0.033(3) 0.020(2) 0.026(2) 0.0040(19) 0.016(2) 0.001(2)
C9 0.030(3) 0.022(3) 0.030(3) 0.001(2) 0.008(2) 0.000(2)
C10 0.021(2) 0.024(3) 0.020(2) 0.0020(19) 0.0070(19) 0.000(2)
C11 0.028(3) 0.026(3) 0.024(2) 0.002(2) 0.005(2) 0.003(2)
C12 0.023(3) 0.041(3) 0.029(3) -0.007(2) 0.008(2) 0.005(2)
C13 0.023(3) 0.030(3) 0.027(2) 0.002(2) 0.001(2) 0.003(2)
C14 0.022(2) 0.026(3) 0.017(2) 0.0031(19) 0.0084(19) 0.003(2)
C15 0.030(3) 0.045(4) 0.024(2) 0.007(2) 0.017(2) 0.009(2)
C16 0.025(3) 0.036(3) 0.024(2) 0.009(2) 0.005(2) 0.003(2)
C17 0.033(3) 0.032(3) 0.027(2) 0.008(2) 0.011(2) 0.001(3)
C18 0.024(3) 0.020(2) 0.026(2) 0.0015(19) 0.013(2) -0.005(2)
C19 0.027(3) 0.022(3) 0.032(3) -0.001(2) 0.021(2) -0.006(2)
C20 0.026(3) 0.026(3) 0.025(2) -0.0003(19) 0.014(2) -0.001(2)
C21 0.035(3) 0.023(3) 0.020(2) -0.001(2) 0.016(2) -0.001(2)
C22 0.032(3) 0.022(3) 0.020(2) 0.0016(19) 0.014(2) 0.000(2)
C23 0.043(3) 0.027(3) 0.020(2) 0.003(2) 0.015(2) 0.003(3)
C24 0.045(4) 0.030(3) 0.031(3) 0.003(2) 0.017(3) 0.005(3)
C25 0.050(4) 0.022(3) 0.029(3) 0.001(2) 0.021(3) 0.003(3)
C26 0.058(4) 0.019(3) 0.036(3) 0.003(2) 0.027(3) -0.001(3)
C27 0.031(3) 0.028(3) 0.033(3) -0.007(2) 0.016(2) -0.013(2)
C28 0.046(3) 0.033(3) 0.026(2) -0.007(2) 0.015(2) -0.013(3)
C29 0.036(3) 0.049(4) 0.046(3) -0.019(3) 0.025(3) -0.022(3)
C30 0.023(3) 0.049(4) 0.040(3) -0.014(3) 0.008(2) -0.008(3)
C31 0.028(3) 0.022(3) 0.020(2) 0.0002(19) 0.010(2) -0.002(2)
C32 0.031(3) 0.031(3) 0.025(2) -0.004(2) 0.008(2) -0.001(2)
C33 0.041(3) 0.022(3) 0.019(2) -0.0021(19) 0.015(2) -0.002(2)
C34 0.037(3) 0.027(3) 0.024(2) -0.002(2) 0.017(2) -0.004(3)
C35 0.028(3) 0.015(2) 0.023(2) 0.0024(18) 0.011(2) 0.003(2)
C36 0.024(3) 0.015(2) 0.026(3) -0.0006(18) 0.009(2) -0.001(2)
C37 0.025(3) 0.019(2) 0.022(2) 0.0011(19) 0.003(2) -0.001(2)
C38 0.035(3) 0.017(2) 0.024(2) 0.0046(19) 0.013(2) -0.003(2)
C39 0.023(3) 0.014(2) 0.026(2) -0.0014(18) 0.013(2) -0.001(2)
C40 0.020(3) 0.026(3) 0.023(2) -0.0048(19) 0.004(2) -0.001(2)
C41 0.024(3) 0.027(3) 0.025(2) -0.001(2) 0.006(2) 0.000(2)
C42 0.029(3) 0.033(3) 0.024(2) -0.005(2) 0.009(2) 0.003(2)
C43 0.028(3) 0.024(3) 0.036(3) -0.007(2) 0.008(2) -0.006(2)
C44 0.024(3) 0.023(3) 0.035(3) -0.003(2) 0.014(2) 0.004(2)
C45 0.032(3) 0.030(3) 0.030(2) -0.007(2) 0.018(2) -0.003(2)
C46 0.027(3) 0.026(3) 0.046(3) -0.002(2) 0.015(2) 0.000(2)
C47 0.023(3) 0.042(3) 0.044(3) -0.004(3) 0.011(3) 0.003(3)
C48 0.033(3) 0.025(3) 0.023(2) 0.003(2) 0.012(2) -0.005(2)
C49 0.048(3) 0.027(3) 0.024(2) 0.001(2) 0.019(2) -0.004(3)
C50 0.051(4) 0.029(3) 0.035(3) 0.007(2) 0.023(3) -0.003(3)
C51 0.053(4) 0.044(4) 0.016(2) 0.001(2) 0.008(2) -0.007(3)
O1 0.045(3) 0.068(3) 0.054(3) 0.009(2) 0.017(2) -0.017(3)
C52 0.047(4) 0.037(3) 0.047(3) 0.000(3) 0.021(3) -0.003(3)
C53 0.045(4) 0.059(4) 0.049(4) 0.007(3) 0.022(3) 0.003(3)
C54 0.048(4) 0.111(8) 0.043(4) -0.001(4) 0.009(3) -0.029(5)
C55 0.047(4) 0.103(7) 0.032(3) 0.002(4) 0.015(3) -0.015(4)

loop_
_atom_type_symbol
_atom_type_description
_atom_type_scat_dispersion_real
_atom_type_scat_dispersion_imag
_atom_type_scat_source
C C 0.0033 0.0016 'International Tables Vol C Tables 4.2.6.8 and 6.1.1.4'
H H 0.0000 0.0000 'International Tables Vol C Tables 4.2.6.8 and 6.1.1.4'
As As 0.0499 2.0058 'International Tables Vol C Tables 4.2.6.8 and 6.1.1.4'
O O 0.0106 0.0060 'International Tables Vol C Tables 4.2.6.8 and 6.1.1.4'
S S 0.1246 0.1234 'International Tables Vol C Tables 4.2.6.8 and 6.1.1.4'
Sm Sm -0.1638 3.4418 'International Tables Vol C Tables 4.2.6.8 and 6.1.1.4'

loop_
_geom_angle_atom_site_label_1
_geom_angle_atom_site_label_2
_geom_angle_atom_site_label_3
_geom_angle
S1 Sm1 S3 74.56(4)
S4 Sm1 S1 77.49(4)
S4 Sm1 S3 122.38(4)
S6 Sm1 S1 123.21(4)
S6 Sm1 S3 78.36(4)
S6 Sm1 S4 76.61(3)
C1 Sm1 S1 99.18(11)
C1 Sm1 S3 133.32(10)
C1 Sm1 S4 100.06(10)
C1 Sm1 S6 134.62(11)
C2 Sm1 S1 127.17(11)
C2 Sm1 S3 143.07(10)
C2 Sm1 S4 93.37(10)
C2 Sm1 S6 104.02(11)
C2 Sm1 C1 30.60(15)
C3 Sm1 S1 146.21(11)
C3 Sm1 S3 113.65(10)
C3 Sm1 S4 117.52(10)
C3 Sm1 S6 90.44(11)
C3 Sm1 C1 50.35(15)
C3 Sm1 C2 30.93(14)
C3 Sm1 C4 30.25(14)
C4 Sm1 S1 122.09(11)
C4 Sm1 S3 92.62(10)
C4 Sm1 S4 144.47(10)
C4 Sm1 S6 107.96(11)
C4 Sm1 C1 50.93(14)
C4 Sm1 C2 51.11(14)
C5 Sm1 S1 97.35(11)
C5 Sm1 S3 102.93(11)
C5 Sm1 S4 130.03(11)
C5 Sm1 S6 137.29(11)
C5 Sm1 C1 30.83(14)
C5 Sm1 C2 50.34(15)
C5 Sm1 C3 49.29(15)
C5 Sm1 C4 29.98(16)
S1 Sm2 S4 77.50(4)
S1 Sm2 S5 122.40(4)
S2 Sm2 S1 76.58(4)
S2 Sm2 S4 123.07(4)
S2 Sm2 S5 78.64(4)
S5 Sm2 S4 74.20(4)
C18 Sm2 S1 103.16(11)
C18 Sm2 S2 132.22(11)
C18 Sm2 S4 102.68(11)
C18 Sm2 S5 131.36(11)
C19 Sm2 S1 92.96(11)
C19 Sm2 S2 101.69(12)
C19 Sm2 S4 129.46(12)
C19 Sm2 S5 142.94(11)
C19 Sm2 C18 30.90(16)
C20 Sm2 S1 114.18(11)
C20 Sm2 S2 85.58(11)
C20 Sm2 S4 151.32(11)
C20 Sm2 S5 114.67(11)
C20 Sm2 C18 50.20(16)
C20 Sm2 C19 30.36(16)
C20 Sm2 C21 30.29(15)
C21 Sm2 S1 143.07(11)
C21 Sm2 S2 101.20(12)
C21 Sm2 S4 128.62(11)
C21 Sm2 S5 92.37(12)
C21 Sm2 C18 50.91(16)
C21 Sm2 C19 50.85(16)
C22 Sm2 S1 133.73(11)
C22 Sm2 S2 131.14(12)
C22 Sm2 S4 102.97(12)
C22 Sm2 S5 101.26(12)
C22 Sm2 C18 30.78(15)
C22 Sm2 C19 50.52(16)
C22 Sm2 C20 49.49(16)
C22 Sm2 C21 30.24(16)
S2 Sm3 S3 74.55(4)
S5 Sm3 S2 78.26(4)
S5 Sm3 S3 122.03(3)
S6 Sm3 S2 123.24(3)
S6 Sm3 S3 78.09(4)
S6 Sm3 S5 75.83(4)
C35 Sm3 S2 121.98(11)
C35 Sm3 S3 144.65(10)
C35 Sm3 S5 92.97(10)
C35 Sm3 S6 109.04(11)
C35 Sm3 C36 30.87(15)
C36 Sm3 S2 97.88(11)
C36 Sm3 S3 125.59(10)
C36 Sm3 S5 108.04(10)
C36 Sm3 S6 138.02(11)
C37 Sm3 S2 103.10(12)
C37 Sm3 S3 97.48(11)
C37 Sm3 S5 138.49(11)
C37 Sm3 S6 129.26(12)
C37 Sm3 C35 50.49(14)
C37 Sm3 C36 30.50(16)
C37 Sm3 C38 30.47(17)
C38 Sm3 S2 131.41(12)
C38 Sm3 S3 93.87(11)
C38 Sm3 S5 140.62(11)
C38 Sm3 S6 98.86(12)
C38 Sm3 C35 51.19(15)
C38 Sm3 C36 50.98(15)
C39 Sm3 S2 148.13(11)
C39 Sm3 S3 119.70(11)
C39 Sm3 S5 110.36(11)
C39 Sm3 S6 88.49(11)
C39 Sm3 C35 30.68(15)
C39 Sm3 C36 50.30(14)
C39 Sm3 C37 49.62(16)
C39 Sm3 C38 30.41(16)
S2 As1 S1 100.74(5)
S3 As1 S1 99.38(5)
S3 As1 S2 99.81(5)
S4 As2 S6 101.08(5)
S5 As2 S4 98.84(5)
S5 As2 S6 100.42(5)
Sm2 S1 Sm1 92.78(4)
As1 S1 Sm1 92.77(4)
As1 S1 Sm2 91.17(4)
Sm2 S2 Sm3 92.18(4)
As1 S2 Sm2 91.32(4)
As1 S2 Sm3 92.48(4)
Sm1 S3 Sm3 91.41(4)
As1 S3 Sm1 92.87(5)
As1 S3 Sm3 92.70(4)
Sm1 S4 Sm2 92.13(4)
As2 S4 Sm1 90.77(4)
As2 S4 Sm2 92.95(4)
Sm3 S5 Sm2 92.02(4)
As2 S5 Sm2 93.42(5)
As2 S5 Sm3 91.74(4)
Sm1 S6 Sm3 92.81(4)
As2 S6 Sm1 91.32(4)
As2 S6 Sm3 91.72(4)
C2 C1 Sm1 74.1(3)
C2 C1 C5 105.9(4)
C2 C1 C6 133.5(4)
C5 C1 Sm1 72.8(3)
C5 C1 C6 120.5(4)
C6 C1 Sm1 120.9(3)
C1 C2 Sm1 75.3(3)
C1 C2 C3 106.4(4)
C1 C2 C10 134.3(4)
C3 C2 Sm1 73.5(3)
C3 C2 C10 118.0(4)
C10 C2 Sm1 125.7(3)
C2 C3 Sm1 75.6(3)
C4 C3 Sm1 75.9(3)
C4 C3 C2 110.4(4)
C3 C4 Sm1 73.9(2)
C3 C4 C14 126.5(4)
C5 C4 Sm1 73.8(3)
C5 C4 C3 105.9(4)
C5 C4 C14 126.5(4)
C14 C4 Sm1 126.7(3)
C1 C5 Sm1 76.4(3)
C4 C5 Sm1 76.3(3)
C4 C5 C1 111.3(4)
C1 C6 C7 110.1(4)
C1 C6 C8 113.2(4)
C1 C6 C9 110.8(4)
C7 C6 C8 110.7(4)
C9 C6 C7 106.7(4)
C9 C6 C8 105.1(4)
C2 C10 C12 106.4(4)
C11 C10 C2 116.6(4)
C11 C10 C12 108.7(4)
C11 C10 C13 105.9(4)
C13 C10 C2 110.6(4)
C13 C10 C12 108.5(4)
C4 C14 C15 107.1(4)
C16 C14 C4 111.6(4)
C16 C14 C15 108.7(4)
C17 C14 C4 111.4(4)
C17 C14 C15 108.0(4)
C17 C14 C16 110.0(4)
C19 C18 Sm2 74.3(3)
C19 C18 C23 132.9(5)
C22 C18 Sm2 73.1(3)
C22 C18 C19 106.1(5)
C22 C18 C23 120.9(5)
C23 C18 Sm2 120.4(3)
C18 C19 Sm2 74.8(3)
C18 C19 C27 134.2(5)
C20 C19 Sm2 73.9(3)
C20 C19 C18 106.6(4)
C20 C19 C27 118.3(5)
C27 C19 Sm2 124.8(3)
C19 C20 Sm2 75.7(3)
C21 C20 Sm2 75.3(3)
C21 C20 C19 110.8(5)
C20 C21 Sm2 74.4(3)
C20 C21 C31 125.6(5)
C22 C21 Sm2 73.9(3)
C22 C21 C20 106.1(5)
C22 C21 C31 127.7(4)
C31 C21 Sm2 123.5(3)
C18 C22 Sm2 76.1(3)
C21 C22 Sm2 75.8(3)
C21 C22 C18 110.4(5)
C18 C23 C24 111.3(5)
C18 C23 C26 109.8(5)
C24 C23 C26 105.9(5)
C25 C23 C18 113.2(4)
C25 C23 C24 106.0(5)
C25 C23 C26 110.3(5)
C19 C27 C29 106.9(4)
C19 C27 C30 110.2(4)
C28 C27 C19 117.8(5)
C28 C27 C29 108.3(5)
C28 C27 C30 105.7(4)
C30 C27 C29 107.6(5)
C21 C31 C32 111.3(4)
C21 C31 C34 107.5(4)
C32 C31 C34 108.9(4)
C33 C31 C21 110.7(4)
C33 C31 C32 109.6(4)
C33 C31 C34 108.9(4)
C36 C35 Sm3 74.9(3)
C36 C35 C40 135.1(4)
C39 C35 Sm3 72.8(3)
C39 C35 C36 105.8(4)
C39 C35 C40 117.9(4)
C40 C35 Sm3 126.0(3)
C35 C36 Sm3 74.3(3)
C35 C36 C44 132.7(4)
C37 C36 Sm3 72.7(3)
C37 C36 C35 106.5(4)
C37 C36 C44 120.4(5)
C44 C36 Sm3 123.8(3)
C36 C37 Sm3 76.8(3)
C38 C37 Sm3 75.3(3)
C38 C37 C36 110.9(4)
C37 C38 Sm3 74.2(3)
C37 C38 C48 128.7(5)
C39 C38 Sm3 74.1(3)
C39 C38 C37 105.6(4)
C39 C38 C48 125.0(5)
C48 C38 Sm3 124.1(3)
C35 C39 Sm3 76.6(3)
C38 C39 Sm3 75.5(3)
C38 C39 C35 111.1(4)
C35 C40 C43 107.2(4)
C41 C40 C35 110.3(4)
C41 C40 C43 107.1(4)
C42 C40 C35 117.3(4)
C42 C40 C41 105.6(4)
C42 C40 C43 108.9(4)
C45 C44 C36 113.5(4)
C45 C44 C46 110.7(4)
C45 C44 C47 106.8(5)
C46 C44 C36 108.5(4)
C47 C44 C36 110.2(4)
C47 C44 C46 107.0(5)
C38 C48 C50 107.5(4)
C38 C48 C51 111.2(4)
C49 C48 C38 110.4(4)
C49 C48 C50 109.1(5)
C49 C48 C51 110.5(5)
C51 C48 C50 108.2(5)
C52 O1 C55 104.1(5)
O1 C52 C53 105.0(5)
C52 C53 C54 104.0(6)
C55 C54 C53 103.0(6)
O1 C55 C54 108.2(7)

loop_
_geom_bond_atom_site_label_1
_geom_bond_atom_site_label_2
_geom_bond_distance
Sm1 S1 2.8340(13)
Sm1 S3 2.8467(13)
Sm1 S4 2.8293(12)
Sm1 S6 2.8060(13)
Sm1 C1 2.726(5)
Sm1 C2 2.711(5)
Sm1 C3 2.684(5)
Sm1 C4 2.710(4)
Sm1 C5 2.678(5)
Sm2 S1 2.8137(12)
Sm2 S2 2.8126(13)
Sm2 S4 2.8489(13)
Sm2 S5 2.8366(13)
Sm2 C18 2.719(5)
Sm2 C19 2.714(5)
Sm2 C20 2.692(5)
Sm2 C21 2.704(4)
Sm2 C22 2.680(5)
Sm3 S2 2.8443(13)
Sm3 S3 2.8478(12)
Sm3 S5 2.8282(12)
Sm3 S6 2.8216(13)
Sm3 C35 2.723(5)
Sm3 C36 2.731(5)
Sm3 C37 2.677(5)
Sm3 C38 2.692(5)
Sm3 C39 2.674(5)
As1 S1 2.2661(14)
As1 S2 2.2606(13)
As1 S3 2.2459(15)
As2 S4 2.2610(14)
As2 S5 2.2546(14)
As2 S6 2.2634(13)
C1 C2 1.435(7)
C1 C5 1.437(7)
C1 C6 1.532(7)
C2 C3 1.439(7)
C2 C10 1.546(7)
C3 C4 1.408(7)
C4 C5 1.394(7)
C4 C14 1.532(6)
C6 C7 1.544(7)
C6 C8 1.545(7)
C6 C9 1.540(7)
C10 C11 1.539(7)
C10 C12 1.550(7)
C10 C13 1.540(7)
C14 C15 1.544(7)
C14 C16 1.526(7)
C14 C17 1.522(8)
C18 C19 1.448(8)
C18 C22 1.433(7)
C18 C23 1.538(8)
C19 C20 1.416(7)
C19 C27 1.548(7)
C20 C21 1.410(7)
C21 C22 1.405(8)
C21 C31 1.527(7)
C23 C24 1.539(8)
C23 C25 1.532(7)
C23 C26 1.562(8)
C27 C28 1.543(8)
C27 C29 1.554(8)
C27 C30 1.552(9)
C31 C32 1.529(7)
C31 C33 1.525(7)
C31 C34 1.549(7)
C35 C36 1.451(7)
C35 C39 1.428(7)
C35 C40 1.540(7)
C36 C37 1.423(7)
C36 C44 1.549(7)
C37 C38 1.411(8)
C38 C39 1.407(7)
C38 C48 1.522(7)
C40 C41 1.535(7)
C40 C42 1.520(7)
C40 C43 1.554(7)
C44 C45 1.530(8)
C44 C46 1.542(7)
C44 C47 1.531(7)
C48 C49 1.519(8)
C48 C50 1.544(8)
C48 C51 1.538(8)
O1 C52 1.418(8)
O1 C55 1.435(9)
C52 C53 1.514(10)
C53 C54 1.535(11)
C54 C55 1.498(10)

loop_
_geom_torsion_atom_site_label_1
_geom_torsion_atom_site_label_2
_geom_torsion_atom_site_label_3
_geom_torsion_atom_site_label_4
_geom_torsion
Sm1 C1 C2 C3 67.5(3)
Sm1 C1 C2 C10 -126.0(5)
Sm1 C1 C5 C4 -69.1(3)
Sm1 C1 C6 C7 159.4(3)
Sm1 C1 C6 C8 35.0(5)
Sm1 C1 C6 C9 -82.7(4)
Sm1 C2 C3 C4 68.6(3)
Sm1 C2 C10 C11 -71.4(5)
Sm1 C2 C10 C12 167.2(4)
Sm1 C2 C10 C13 49.6(5)
Sm1 C3 C4 C5 67.3(3)
Sm1 C3 C4 C14 -124.0(5)
Sm1 C4 C5 C1 69.2(3)
Sm1 C4 C14 C15 -165.5(3)
Sm1 C4 C14 C16 75.7(5)
Sm1 C4 C14 C17 -47.6(6)
Sm2 C18 C19 C20 67.7(3)
Sm2 C18 C19 C27 -124.1(6)
Sm2 C18 C22 C21 -68.8(3)
Sm2 C18 C23 C24 -87.6(4)
Sm2 C18 C23 C25 31.6(6)
Sm2 C18 C23 C26 155.4(3)
Sm2 C19 C20 C21 67.9(4)
Sm2 C19 C27 C28 -67.8(6)
Sm2 C19 C27 C29 170.1(4)
Sm2 C19 C27 C30 53.5(6)
Sm2 C20 C21 C22 67.7(3)
Sm2 C20 C21 C31 -120.3(5)
Sm2 C21 C22 C18 69.0(3)
Sm2 C21 C31 C32 76.1(5)
Sm2 C21 C31 C33 -45.9(5)
Sm2 C21 C31 C34 -164.7(3)
Sm3 C35 C36 C37 66.0(3)
Sm3 C35 C36 C44 -121.8(6)
Sm3 C35 C39 C38 -68.4(4)
Sm3 C35 C40 C41 -49.7(6)
Sm3 C35 C40 C42 71.3(6)
Sm3 C35 C40 C43 -165.9(3)
Sm3 C36 C37 C38 68.4(4)
Sm3 C36 C44 C45 -36.9(6)
Sm3 C36 C44 C46 -160.4(3)
Sm3 C36 C44 C47 82.8(5)
Sm3 C37 C38 C39 68.0(3)
Sm3 C37 C38 C48 -121.4(5)
Sm3 C38 C39 C35 69.1(4)
Sm3 C38 C48 C49 46.5(6)
Sm3 C38 C48 C50 165.4(4)
Sm3 C38 C48 C51 -76.4(6)
C1 C2 C3 Sm1 -68.7(3)
C1 C2 C3 C4 -0.1(5)
C1 C2 C10 C11 33.9(8)
C1 C2 C10 C12 -87.5(6)
C1 C2 C10 C13 155.0(5)
C2 C1 C5 Sm1 67.3(3)
C2 C1 C5 C4 -1.9(5)
C2 C1 C6 C7 62.1(7)
C2 C1 C6 C8 -62.3(7)
C2 C1 C6 C9 179.9(5)
C2 C3 C4 Sm1 -68.4(3)
C2 C3 C4 C5 -1.0(5)
C2 C3 C4 C14 167.6(4)
C3 C2 C10 C11 -160.6(4)
C3 C2 C10 C12 78.0(5)
C3 C2 C10 C13 -39.6(6)
C3 C4 C5 Sm1 -67.4(3)
C3 C4 C5 C1 1.8(5)
C3 C4 C14 C15 -68.6(6)
C3 C4 C14 C16 172.6(5)
C3 C4 C14 C17 49.3(6)
C5 C1 C2 Sm1 -66.3(3)
C5 C1 C2 C3 1.1(5)
C5 C1 C2 C10 167.7(5)
C5 C1 C6 C7 -113.4(5)
C5 C1 C6 C8 122.2(5)
C5 C1 C6 C9 4.4(6)
C5 C4 C14 C15 97.8(6)
C5 C4 C14 C16 -21.0(7)
C5 C4 C14 C17 -144.3(5)
C6 C1 C2 Sm1 117.7(5)
C6 C1 C2 C3 -174.8(5)
C6 C1 C2 C10 -8.2(9)
C6 C1 C5 Sm1 -116.1(4)
C6 C1 C5 C4 174.7(4)
C10 C2 C3 Sm1 122.2(4)
C10 C2 C3 C4 -169.3(4)
C14 C4 C5 Sm1 123.9(5)
C14 C4 C5 C1 -166.9(4)
C18 C19 C20 Sm2 -68.2(3)
C18 C19 C20 C21 -0.3(5)
C18 C19 C27 C28 35.4(8)
C18 C19 C27 C29 -86.7(7)
C18 C19 C27 C30 156.7(5)
C19 C18 C22 Sm2 67.6(3)
C19 C18 C22 C21 -1.2(5)
C19 C18 C23 C24 175.6(5)
C19 C18 C23 C25 -65.1(7)
C19 C18 C23 C26 58.7(7)
C19 C20 C21 Sm2 -68.1(4)
C19 C20 C21 C22 -0.4(6)
C19 C20 C21 C31 171.6(4)
C20 C19 C27 C28 -157.4(5)
C20 C19 C27 C29 80.6(6)
C20 C19 C27 C30 -36.1(6)
C20 C21 C22 Sm2 -68.0(3)
C20 C21 C22 C18 1.0(5)
C20 C21 C31 C32 170.6(5)
C20 C21 C31 C33 48.5(7)
C20 C21 C31 C34 -70.3(6)
C22 C18 C19 Sm2 -66.7(3)
C22 C18 C19 C20 0.9(5)
C22 C18 C19 C27 169.2(5)
C22 C18 C23 C24 0.0(6)
C22 C18 C23 C25 119.2(5)
C22 C18 C23 C26 -116.9(5)
C22 C21 C31 C32 -19.2(7)
C22 C21 C31 C33 -141.3(5)
C22 C21 C31 C34 99.9(6)
C23 C18 C19 Sm2 117.1(5)
C23 C18 C19 C20 -175.2(5)
C23 C18 C19 C27 -6.9(9)
C23 C18 C22 Sm2 -115.7(4)
C23 C18 C22 C21 175.5(4)
C27 C19 C20 Sm2 121.3(4)
C27 C19 C20 C21 -170.8(4)
C31 C21 C22 Sm2 120.3(5)
C31 C21 C22 C18 -170.7(5)
C35 C36 C37 Sm3 -67.1(3)
C35 C36 C37 C38 1.3(6)
C35 C36 C44 C45 63.1(7)
C35 C36 C44 C46 -60.3(7)
C35 C36 C44 C47 -177.2(5)
C36 C35 C39 Sm3 68.2(3)
C36 C35 C39 C38 -0.2(5)
C36 C35 C40 C41 -155.5(5)
C36 C35 C40 C42 -34.5(8)
C36 C35 C40 C43 88.3(7)
C36 C37 C38 Sm3 -69.4(4)
C36 C37 C38 C39 -1.4(6)
C36 C37 C38 C48 169.2(5)
C37 C36 C44 C45 -125.5(5)
C37 C36 C44 C46 111.0(5)
C37 C36 C44 C47 -5.8(7)
C37 C38 C39 Sm3 -68.1(3)
C37 C38 C39 C35 1.0(6)
C37 C38 C48 C49 143.5(5)
C37 C38 C48 C50 -97.6(6)
C37 C38 C48 C51 20.6(8)
C39 C35 C36 Sm3 -66.7(3)
C39 C35 C36 C37 -0.6(5)
C39 C35 C36 C44 171.6(5)
C39 C35 C40 C41 38.7(6)
C39 C35 C40 C42 159.6(5)
C39 C35 C40 C43 -77.6(5)
C39 C38 C48 C49 -47.5(7)
C39 C38 C48 C50 71.4(7)
C39 C38 C48 C51 -170.4(5)
C40 C35 C36 Sm3 126.2(6)
C40 C35 C36 C37 -167.7(5)
C40 C35 C36 C44 4.5(10)
C40 C35 C39 Sm3 -122.1(4)
C40 C35 C39 C38 169.5(4)
C44 C36 C37 Sm3 119.5(4)
C44 C36 C37 C38 -172.1(4)
C48 C38 C39 Sm3 120.9(5)
C48 C38 C39 C35 -170.1(5)
O1 C52 C53 C54 30.3(8)
C52 O1 C55 C54 35.1(8)
C52 C53 C54 C55 -8.9(9)
C53 C54 C55 O1 -15.2(9)
C55 O1 C52 C53 -40.3(7)
